data_7713177
loop_
_publ_author_name
'Sahoo, Dipankar'
'Mazumdar, Rakesh'
'Pramanik, Subhadip'
'Banerjee, Sayantani'
'Patra, Ranjan'
'Rath, Sankar Prasad'

_publ_section_title
;
 Modulation of iron spin states in highly distorted iron(III)porphyrin:
 H-bonding interactions and implications for the hemoproteins
;
_journal_name_full 'Dalton Transactions'
_journal_paper_doi 10.1039/D3DT00846K
_journal_year 2023
_chemical_formula_sum 'C52 H34 Br8 Cl Fe N4 O6'
_chemical_formula_weight 1541.41
_space_group_crystal_system orthorhombic
_space_group_IT_number 19
_space_group_name_Hall 'P 2ac 2ab'
_space_group_name_H-M_alt 'P 21 21 21'
_atom_sites_solution_hydrogens mixed
_audit_creation_method SHELXL-2018/3
_audit_update_record
;
2023-05-23 deposited with the CCDC.	2023-05-29 downloaded from the CCDC.
;
_cell_angle_alpha 90
_cell_angle_beta 90
_cell_angle_gamma 90
_cell_formula_units_Z 4
_cell_length_a 14.639(5)
_cell_length_b 16.495(5)
_cell_length_c 21.095(6)
_cell_measurement_reflns_used 999
_cell_measurement_temperature 100(2)
_cell_measurement_theta_max 27.25
_cell_measurement_theta_min 2.5
_cell_volume 5094(3)
_computing_cell_refinement 'Bruker SAINT'
_computing_data_collection 'Bruker APEX'
_computing_data_reduction 'Bruker SAINT'
_computing_molecular_graphics 'SHELXL 5.1, XP (Sheldrick, 1994)'
_computing_publication_material SHELXL-97
_computing_structure_refinement 'SHELXL-2018/3 (Sheldrick, 2018)'
_computing_structure_solution 'SHELXS-97 (Sheldrick, 2008)'
_diffrn_ambient_temperature 100(2)
_diffrn_measured_fraction_theta_full 0.995
_diffrn_measured_fraction_theta_max 0.995
_diffrn_measurement_device_type 'Bruker SMART APEX'
_diffrn_measurement_method \w
_diffrn_radiation_type MoK\a
_diffrn_radiation_wavelength 0.71073
_diffrn_reflns_av_R_equivalents 0.0883
_diffrn_reflns_av_unetI/netI 0.1116
_diffrn_reflns_Laue_measured_fraction_full 0.995
_diffrn_reflns_Laue_measured_fraction_max 0.995
_diffrn_reflns_limit_h_max 8
_diffrn_reflns_limit_h_min -17
_diffrn_reflns_limit_k_max 19
_diffrn_reflns_limit_k_min -19
_diffrn_reflns_limit_l_max 25
_diffrn_reflns_limit_l_min -25
_diffrn_reflns_number 26131
_diffrn_reflns_point_group_measured_fraction_full 0.993
_diffrn_reflns_point_group_measured_fraction_max 0.993
_diffrn_reflns_theta_full 24.996
_diffrn_reflns_theta_max 24.996
_diffrn_reflns_theta_min 1.860
_diffrn_source 'fine-focus sealed tube'
_exptl_absorpt_coefficient_mu 6.680
_exptl_absorpt_correction_T_max 0.512
_exptl_absorpt_correction_T_min 0.408
_exptl_absorpt_correction_type multi-scan
_exptl_absorpt_process_details 'SADABS 2.05 (Sheldrick, 2002)'
_exptl_crystal_colour 'dark red'
_exptl_crystal_density_diffrn 2.010
_exptl_crystal_description block
_exptl_crystal_F_000 2980
_exptl_crystal_size_max 0.140
_exptl_crystal_size_mid 0.120
_exptl_crystal_size_min 0.100
_refine_diff_density_max 0.672
_refine_diff_density_min -0.582
_refine_diff_density_rms 0.138
_refine_ls_abs_structure_details
;
 Flack x determined using 2301 quotients [(I+)-(I-)]/[(I+)+(I-)]
 (Parsons, Flack and Wagner, Acta Cryst. B69 (2013) 249-259).
;
_refine_ls_abs_structure_Flack 0.025(12)
_refine_ls_extinction_method none
_refine_ls_goodness_of_fit_ref 0.961
_refine_ls_hydrogen_treatment mixed
_refine_ls_matrix_type full
_refine_ls_number_parameters 659
_refine_ls_number_reflns 8917
_refine_ls_number_restraints 14
_refine_ls_restrained_S_all 0.961
_refine_ls_R_factor_all 0.0727
_refine_ls_R_factor_gt 0.0499
_refine_ls_shift/su_max 0.001
_refine_ls_shift/su_mean 0.000
_refine_ls_structure_factor_coef Fsqd
_refine_ls_weighting_details 'w=1/[\s^2^(Fo^2^)+(0.0149P)^2^] where P=(Fo^2^+2Fc^2^)/3'
_refine_ls_weighting_scheme calc
_refine_ls_wR_factor_gt 0.0796
_refine_ls_wR_factor_ref 0.0887
_reflns_Friedel_coverage 0.803
_reflns_Friedel_fraction_full 0.992
_reflns_Friedel_fraction_max 0.992
_reflns_number_gt 6897
_reflns_number_total 8917
_reflns_threshold_expression 'I > 2\s(I)'
_cod_data_source_file d3dt00846k2.cif
_cod_data_source_block shelx_CCDC1
_cod_database_code 7713177
_shelx_shelxl_version_number 2018/3
_shelx_space_group_comment
;
The symmetry employed for this shelxl refinement is uniquely defined
by the following loop, which should always be used as a source of
symmetry information in preference to the above space-group names.
They are only intended as comments.
;
_shelx_estimated_absorpt_t_min 0.455
_shelx_estimated_absorpt_t_max 0.555

loop_
_space_group_symop_operation_xyz
'x, y, z'
'-x+1/2, -y, z+1/2'
'x+1/2, -y+1/2, -z'
'-x, y+1/2, -z+1/2'

loop_
_atom_site_label
_atom_site_type_symbol
_atom_site_fract_x
_atom_site_fract_y
_atom_site_fract_z
_atom_site_U_iso_or_equiv
_atom_site_adp_type
_atom_site_occupancy
_atom_site_site_symmetry_order
_atom_site_calc_flag
_atom_site_refinement_flags_posn
_atom_site_refinement_flags_adp
_atom_site_refinement_flags_occupancy
_atom_site_disorder_assembly
_atom_site_disorder_group
Fe1 Fe 0.57481(13) 0.83462(10) 0.16262(8) 0.0149(4) Uani 1 1 d . . . . .
N1 N 0.5817(6) 0.7826(5) 0.2500(4) 0.011(2) Uani 1 1 d . . . . .
N2 N 0.7125(7) 0.8234(5) 0.1544(4) 0.016(2) Uani 1 1 d . . . . .
N3 N 0.5676(7) 0.8903(5) 0.0764(4) 0.014(2) Uani 1 1 d . . . . .
N4 N 0.4374(7) 0.8414(5) 0.1698(4) 0.012(2) Uani 1 1 d . U . . .
O1 O 0.5942(6) 0.9515(5) 0.2008(4) 0.018(2) Uani 1 1 d D . . . .
O2 O 0.5612(6) 0.7139(5) 0.1255(4) 0.018(2) Uani 1 1 d D . . . .
Br1 Br 0.48309(9) 0.78970(8) 0.43268(5) 0.0224(3) Uani 1 1 d . . . . .
Br2 Br 0.71304(9) 0.75759(7) 0.42245(6) 0.0227(3) Uani 1 1 d . . . . .
Br3 Br 0.93878(10) 0.67736(8) 0.17842(6) 0.0264(3) Uani 1 1 d . . . . .
Br4 Br 0.92978(9) 0.77238(7) 0.03563(6) 0.0235(3) Uani 1 1 d . . . . .
Br5 Br 0.68321(10) 1.06305(7) -0.04174(6) 0.0261(3) Uani 1 1 d . . . . .
Br6 Br 0.46024(10) 1.09306(8) -0.00878(6) 0.0287(4) Uani 1 1 d . . . . .
Br7 Br 0.18797(9) 0.81954(8) 0.07806(6) 0.0254(3) Uani 1 1 d . . . . .
Br8 Br 0.20511(9) 0.70988(8) 0.21428(6) 0.0236(3) Uani 1 1 d . . . . .
C1 C 0.5093(9) 0.7808(7) 0.2913(5) 0.014(3) Uani 1 1 d . . . . .
C2 C 0.5448(9) 0.7744(7) 0.3552(5) 0.019(3) Uani 1 1 d . . . . .
C3 C 0.6377(9) 0.7660(7) 0.3515(5) 0.016(3) Uani 1 1 d . . . . .
C4 C 0.6622(8) 0.7689(7) 0.2850(5) 0.015(3) Uani 1 1 d . . . . .
C5 C 0.7480(9) 0.7572(7) 0.2566(6) 0.019(3) Uani 1 1 d . . . . .
C6 C 0.7677(9) 0.7743(7) 0.1922(5) 0.018(3) Uani 1 1 d . . . . .
C7 C 0.8471(8) 0.7519(7) 0.1577(6) 0.018(3) Uani 1 1 d . . . . .
C8 C 0.8443(9) 0.7897(7) 0.1002(5) 0.017(3) Uani 1 1 d . . . . .
C9 C 0.7591(9) 0.8360(6) 0.0980(5) 0.015(3) Uani 1 1 d . . . . .
C10 C 0.7317(8) 0.8905(7) 0.0501(5) 0.015(3) Uani 1 1 d . . . . .
C11 C 0.6442(9) 0.9217(6) 0.0454(5) 0.013(3) Uani 1 1 d . . . . .
C12 C 0.6135(10) 0.9899(7) 0.0069(6) 0.022(3) Uani 1 1 d . . . . .
C13 C 0.5240(9) 0.9995(7) 0.0163(6) 0.020(3) Uani 1 1 d . . . . .
C14 C 0.4932(9) 0.9360(7) 0.0574(5) 0.015(3) Uani 1 1 d . . . . .
C15 C 0.4011(8) 0.9157(6) 0.0715(5) 0.011(3) Uani 1 1 d . . . . .
C16 C 0.3780(9) 0.8619(7) 0.1191(5) 0.017(3) Uani 1 1 d . . . . .
C17 C 0.2904(9) 0.8222(7) 0.1314(5) 0.018(3) Uani 1 1 d . . . . .
C18 C 0.2968(9) 0.7819(7) 0.1863(5) 0.018(3) Uani 1 1 d . . . . .
C19 C 0.3857(9) 0.7949(7) 0.2135(5) 0.016(3) Uani 1 1 d . . . . .
C20 C 0.4182(9) 0.7756(6) 0.2732(5) 0.014(3) Uani 1 1 d . . . . .
C21 C 0.8231(8) 0.7247(7) 0.2961(5) 0.011(3) Uani 1 1 d . U . . .
C22 C 0.8256(9) 0.6435(7) 0.3147(6) 0.020(3) Uani 1 1 d . . . . .
H22A H 0.775443 0.609071 0.305270 0.024 Uiso 1 1 calc R U . . .
C23 C 0.8998(10) 0.6131(8) 0.3466(6) 0.027(4) Uani 1 1 d . . . . .
H23A H 0.902104 0.556949 0.356586 0.033 Uiso 1 1 calc R U . . .
C24 C 0.9708(10) 0.6629(8) 0.3641(6) 0.029(4) Uani 1 1 d . . . . .
H24A H 1.021654 0.641564 0.386569 0.035 Uiso 1 1 calc R U . . .
C25 C 0.9675(10) 0.7431(8) 0.3490(6) 0.031(4) Uani 1 1 d . . . . .
H25A H 1.015332 0.777899 0.362694 0.038 Uiso 1 1 calc R U . . .
C26 C 0.8958(9) 0.7752(8) 0.3141(6) 0.023(3) Uani 1 1 d . . . . .
H26A H 0.895825 0.830851 0.302558 0.028 Uiso 1 1 calc R U . . .
C27 C 0.8054(9) 0.9189(7) 0.0051(6) 0.017(3) Uani 1 1 d . . . . .
C28 C 0.8732(8) 0.9692(7) 0.0266(6) 0.019(3) Uani 1 1 d . . . . .
H28A H 0.874433 0.985182 0.069846 0.022 Uiso 1 1 calc R U . . .
C29 C 0.9392(10) 0.9966(7) -0.0142(6) 0.027(3) Uani 1 1 d . . . . .
H29A H 0.985147 1.032433 0.000869 0.032 Uiso 1 1 calc R U . . .
C30 C 0.9397(10) 0.9724(7) -0.0774(6) 0.028(3) Uani 1 1 d . . . . .
H30A H 0.986349 0.990773 -0.105172 0.034 Uiso 1 1 calc R U . . .
C31 C 0.8719(10) 0.9214(8) -0.0994(6) 0.030(4) Uani 1 1 d . . . . .
H31A H 0.872707 0.904395 -0.142422 0.036 Uiso 1 1 calc R U . . .
C32 C 0.8027(10) 0.8945(7) -0.0596(5) 0.023(3) Uani 1 1 d . . . . .
H32A H 0.755021 0.860907 -0.075079 0.027 Uiso 1 1 calc R U . . .
C33 C 0.3295(9) 0.9516(7) 0.0297(5) 0.016(3) Uani 1 1 d . . . . .
C34 C 0.2653(9) 1.0060(7) 0.0548(6) 0.021(3) Uani 1 1 d . . . . .
H34A H 0.263993 1.017085 0.099009 0.026 Uiso 1 1 calc R U . . .
C35 C 0.2039(9) 1.0434(7) 0.0142(6) 0.022(3) Uani 1 1 d . . . . .
H35A H 0.161237 1.081170 0.030986 0.026 Uiso 1 1 calc R U . . .
C36 C 0.2031(10) 1.0273(7) -0.0494(6) 0.023(3) Uani 1 1 d . . . . .
H36A H 0.160033 1.052877 -0.076476 0.027 Uiso 1 1 calc R U . . .
C37 C 0.2670(9) 0.9724(7) -0.0738(6) 0.024(3) Uani 1 1 d . . . . .
H37A H 0.267380 0.960514 -0.117871 0.028 Uiso 1 1 calc R U . . .
C38 C 0.3290(9) 0.9356(7) -0.0345(6) 0.018(3) Uani 1 1 d . . . . .
H38A H 0.372088 0.898558 -0.051659 0.022 Uiso 1 1 calc R U . . .
C39 C 0.3500(9) 0.7460(7) 0.3213(5) 0.019(3) Uani 1 1 d . . . . .
C40 C 0.2828(8) 0.7963(7) 0.3442(5) 0.018(3) Uani 1 1 d . . . . .
H40A H 0.278604 0.850237 0.328793 0.022 Uiso 1 1 calc R U . . .
C41 C 0.2206(9) 0.7694(8) 0.3898(6) 0.025(3) Uani 1 1 d . . . . .
H41A H 0.178414 0.805956 0.408669 0.030 Uiso 1 1 calc R U . . .
C42 C 0.2219(9) 0.6873(8) 0.4072(6) 0.024(3) Uani 1 1 d . . . . .
H42A H 0.176677 0.666547 0.435146 0.029 Uiso 1 1 calc R U . . .
C43 C 0.2876(10) 0.6377(7) 0.3842(6) 0.026(3) Uani 1 1 d . . . . .
H43A H 0.289038 0.582692 0.397534 0.031 Uiso 1 1 calc R U . . .
C44 C 0.3532(10) 0.6652(7) 0.3414(6) 0.026(3) Uani 1 1 d . . . . .
H44A H 0.399294 0.629709 0.326199 0.031 Uiso 1 1 calc R U . . .
C45 C 0.6541(10) 0.9690(7) 0.2533(6) 0.027(4) Uani 1 1 d . . . . .
H45A H 0.664379 1.027632 0.255871 0.041 Uiso 1 1 calc R U . . .
H45B H 0.712560 0.941274 0.247055 0.041 Uiso 1 1 calc R U . . .
H45C H 0.625909 0.950059 0.292795 0.041 Uiso 1 1 calc R U . . .
C46 C 0.6080(9) 0.6898(7) 0.0686(5) 0.024(3) Uani 1 1 d . . . . .
H46A H 0.580422 0.639992 0.052059 0.036 Uiso 1 1 calc R U . . .
H46B H 0.672570 0.680073 0.078210 0.036 Uiso 1 1 calc R U . . .
H46C H 0.602890 0.732936 0.036876 0.036 Uiso 1 1 calc R U . . .
C47 C 0.9806(11) 0.9883(8) 0.3175(7) 0.031(4) Uani 1 1 d . . . . .
H47A H 0.979286 1.009084 0.359475 0.038 Uiso 1 1 calc R U . . .
C48 C 1.0562(10) 0.9477(8) 0.2956(6) 0.030(4) Uani 1 1 d . . . . .
H48A H 1.106508 0.940840 0.323511 0.036 Uiso 1 1 calc R U . . .
C49 C 1.0625(11) 0.9170(8) 0.2360(7) 0.033(4) Uani 1 1 d . . . . .
H49A H 1.116029 0.889559 0.222340 0.039 Uiso 1 1 calc R U . . .
C50 C 0.9876(12) 0.9270(8) 0.1953(7) 0.037(4) Uani 1 1 d . . . . .
H50A H 0.989490 0.905516 0.153545 0.044 Uiso 1 1 calc R U . . .
C51 C 0.9114(10) 0.9681(8) 0.2160(6) 0.027(3) Uani 1 1 d . . . . .
H51A H 0.861417 0.975974 0.187866 0.032 Uiso 1 1 calc R U . . .
C52 C 0.9064(11) 0.9985(7) 0.2777(7) 0.033(4) Uani 1 1 d . . . . .
H52A H 0.853044 1.025582 0.292052 0.040 Uiso 1 1 calc R U . . .
Cl1 Cl 0.3844(3) 1.02333(19) 0.26231(15) 0.0243(8) Uani 1 1 d . . . . .
O3 O 0.3029(7) 0.9843(5) 0.2390(4) 0.039(3) Uani 1 1 d . . . . .
O4 O 0.4328(7) 0.9672(5) 0.3016(4) 0.032(2) Uani 1 1 d . . . . .
O5 O 0.3579(7) 1.0932(5) 0.2980(4) 0.030(2) Uani 1 1 d . . . . .
O6 O 0.4406(7) 1.0468(5) 0.2089(4) 0.036(3) Uani 1 1 d . . . . .
H2A H 0.572(11) 0.709(9) 0.163(2) 0.06(5) Uiso 1 1 d D . . . .
H1A H 0.553(5) 0.983(5) 0.203(5) 0.01(4) Uiso 1 1 d D . . . .

loop_
_atom_site_aniso_label
_atom_site_aniso_U_11
_atom_site_aniso_U_22
_atom_site_aniso_U_33
_atom_site_aniso_U_23
_atom_site_aniso_U_13
_atom_site_aniso_U_12
Fe1 0.0155(11) 0.0143(9) 0.0150(9) 0.0001(7) -0.0001(9) 0.0000(9)
N1 0.006(5) 0.017(5) 0.011(5) 0.002(4) -0.003(5) 0.003(5)
N2 0.016(6) 0.019(5) 0.013(5) -0.003(4) 0.005(5) 0.007(5)
N3 0.012(6) 0.014(5) 0.015(5) 0.004(4) 0.001(5) 0.005(5)
N4 0.011(5) 0.016(4) 0.010(4) -0.001(4) 0.007(4) -0.003(4)
O1 0.019(6) 0.017(5) 0.019(5) -0.006(4) -0.002(4) 0.008(5)
O2 0.024(6) 0.020(5) 0.012(4) -0.006(4) 0.006(5) -0.003(4)
Br1 0.0237(8) 0.0279(7) 0.0155(6) -0.0015(6) 0.0019(6) 0.0019(6)
Br2 0.0221(8) 0.0295(7) 0.0166(6) -0.0008(6) -0.0037(7) 0.0016(6)
Br3 0.0242(8) 0.0314(7) 0.0235(7) 0.0029(6) 0.0019(7) 0.0111(7)
Br4 0.0222(8) 0.0236(7) 0.0248(7) 0.0023(6) 0.0090(7) 0.0039(6)
Br5 0.0266(9) 0.0257(7) 0.0261(7) 0.0086(6) -0.0005(7) -0.0042(7)
Br6 0.0287(9) 0.0198(7) 0.0375(8) 0.0077(6) -0.0032(7) 0.0010(7)
Br7 0.0208(8) 0.0322(7) 0.0233(7) 0.0049(6) -0.0075(7) -0.0053(7)
Br8 0.0225(8) 0.0269(7) 0.0214(6) 0.0015(6) -0.0018(7) -0.0084(7)
C1 0.016(7) 0.011(6) 0.014(6) 0.002(5) 0.002(6) 0.005(6)
C2 0.027(9) 0.009(6) 0.020(7) 0.003(5) 0.000(6) -0.005(6)
C3 0.019(8) 0.013(6) 0.018(6) 0.003(5) -0.002(6) 0.003(6)
C4 0.017(7) 0.014(6) 0.014(6) 0.004(5) -0.007(6) 0.002(6)
C5 0.012(7) 0.022(7) 0.023(7) -0.007(6) -0.004(6) -0.006(6)
C6 0.023(8) 0.012(6) 0.017(6) -0.005(5) -0.003(6) -0.008(6)
C7 0.006(7) 0.020(7) 0.027(7) -0.003(6) -0.002(6) -0.004(6)
C8 0.027(8) 0.014(6) 0.011(6) 0.001(5) 0.000(6) -0.010(6)
C9 0.028(8) 0.005(6) 0.013(6) 0.003(5) 0.007(6) 0.000(6)
C10 0.012(7) 0.014(6) 0.021(7) -0.005(5) 0.004(6) -0.002(6)
C11 0.022(8) 0.010(6) 0.006(6) 0.000(5) 0.000(6) -0.003(6)
C12 0.031(9) 0.017(7) 0.017(7) 0.006(6) 0.001(7) -0.011(7)
C13 0.017(8) 0.020(7) 0.024(7) 0.006(6) -0.004(7) 0.007(6)
C14 0.019(8) 0.017(6) 0.008(6) 0.000(5) 0.005(6) -0.002(6)
C15 0.021(8) 0.004(5) 0.008(6) -0.001(5) -0.003(6) 0.001(5)
C16 0.015(8) 0.021(7) 0.014(7) -0.011(5) -0.004(6) 0.004(6)
C17 0.016(8) 0.021(7) 0.017(6) -0.005(5) -0.002(6) -0.010(6)
C18 0.017(8) 0.017(6) 0.020(7) -0.002(5) 0.009(6) -0.002(6)
C19 0.021(8) 0.005(6) 0.021(6) 0.005(5) 0.003(6) 0.003(6)
C20 0.023(8) 0.004(6) 0.016(6) 0.002(5) -0.001(6) 0.000(6)
C21 0.004(6) 0.018(6) 0.011(5) 0.001(5) 0.002(5) -0.002(5)
C22 0.019(8) 0.010(6) 0.031(7) -0.004(6) 0.008(7) -0.002(6)
C23 0.030(9) 0.024(8) 0.028(8) 0.012(6) -0.007(8) -0.001(7)
C24 0.020(8) 0.034(9) 0.033(8) 0.002(7) -0.017(7) 0.011(7)
C25 0.028(9) 0.031(8) 0.035(8) -0.001(7) -0.006(7) 0.001(8)
C26 0.022(8) 0.020(7) 0.028(7) 0.005(6) 0.005(7) -0.008(7)
C27 0.016(7) 0.016(6) 0.020(7) 0.007(5) 0.005(7) 0.007(6)
C28 0.007(7) 0.026(7) 0.023(7) 0.004(6) 0.000(6) -0.002(6)
C29 0.029(9) 0.025(7) 0.026(7) 0.001(6) 0.009(7) -0.009(7)
C30 0.022(8) 0.027(8) 0.035(8) 0.018(7) 0.016(8) 0.008(7)
C31 0.034(10) 0.029(8) 0.027(8) 0.006(6) 0.003(8) 0.003(8)
C32 0.025(9) 0.022(7) 0.021(7) 0.006(6) -0.002(7) 0.006(7)
C33 0.017(7) 0.022(7) 0.010(6) 0.003(5) 0.000(6) -0.002(6)
C34 0.023(8) 0.025(7) 0.016(7) 0.002(6) -0.002(6) 0.002(7)
C35 0.009(7) 0.026(7) 0.030(8) 0.011(6) 0.009(7) -0.001(6)
C36 0.022(8) 0.021(7) 0.026(7) 0.013(6) -0.002(7) 0.000(6)
C37 0.025(8) 0.025(7) 0.021(7) 0.009(6) -0.003(7) -0.011(7)
C38 0.020(8) 0.012(6) 0.022(7) -0.008(5) -0.002(7) -0.008(6)
C39 0.024(8) 0.019(7) 0.015(6) -0.003(5) -0.006(6) -0.004(6)
C40 0.006(7) 0.025(7) 0.024(7) -0.002(6) -0.005(6) 0.003(6)
C41 0.017(8) 0.034(8) 0.023(7) -0.011(6) 0.003(7) 0.004(7)
C42 0.010(7) 0.043(9) 0.019(7) 0.012(6) -0.004(6) -0.015(7)
C43 0.041(10) 0.016(7) 0.021(7) 0.005(6) 0.000(8) -0.006(7)
C44 0.030(9) 0.020(7) 0.028(7) -0.009(6) -0.008(7) 0.004(7)
C45 0.037(10) 0.013(7) 0.032(8) -0.008(6) -0.002(8) -0.007(7)
C46 0.025(8) 0.022(7) 0.025(7) -0.010(6) 0.006(7) -0.004(6)
C47 0.042(10) 0.020(7) 0.032(8) -0.005(6) 0.010(8) -0.005(7)
C48 0.025(9) 0.031(8) 0.035(9) 0.008(7) -0.011(8) -0.011(8)
C49 0.030(9) 0.029(8) 0.039(9) 0.003(7) 0.003(8) -0.006(8)
C50 0.054(12) 0.031(9) 0.025(8) -0.006(7) 0.007(9) -0.007(8)
C51 0.017(8) 0.027(8) 0.035(8) 0.010(7) -0.001(7) -0.013(7)
C52 0.038(11) 0.017(7) 0.044(9) -0.002(7) 0.014(9) 0.002(7)
Cl1 0.028(2) 0.0244(18) 0.0203(17) -0.0008(14) 0.0001(17) 0.0054(16)
O3 0.025(6) 0.032(5) 0.060(7) -0.010(5) -0.013(6) 0.003(5)
O4 0.039(6) 0.026(5) 0.030(5) -0.007(4) -0.010(5) 0.004(5)
O5 0.041(7) 0.017(4) 0.032(5) -0.007(4) 0.007(5) 0.007(5)
O6 0.045(7) 0.031(5) 0.031(5) 0.006(4) 0.013(6) 0.008(5)

loop_
_atom_type_symbol
_atom_type_description
_atom_type_scat_dispersion_real
_atom_type_scat_dispersion_imag
_atom_type_scat_source
C C 0.0033 0.0016 'International Tables Vol C Tables 4.2.6.8 and 6.1.1.4'
H H 0.0000 0.0000 'International Tables Vol C Tables 4.2.6.8 and 6.1.1.4'
N N 0.0061 0.0033 'International Tables Vol C Tables 4.2.6.8 and 6.1.1.4'
O O 0.0106 0.0060 'International Tables Vol C Tables 4.2.6.8 and 6.1.1.4'
Cl Cl 0.1484 0.1585 'International Tables Vol C Tables 4.2.6.8 and 6.1.1.4'
Fe Fe 0.3463 0.8444 'International Tables Vol C Tables 4.2.6.8 and 6.1.1.4'
Br Br -0.2901 2.4595 'International Tables Vol C Tables 4.2.6.8 and 6.1.1.4'

loop_
_geom_angle_atom_site_label_1
_geom_angle_atom_site_label_2
_geom_angle_atom_site_label_3
_geom_angle
_geom_angle_site_symmetry_1
_geom_angle_site_symmetry_3
_geom_angle_publ_flag
N4 Fe1 N2 177.8(4) . . ?
N4 Fe1 N1 90.3(4) . . ?
N2 Fe1 N1 89.4(4) . . ?
N4 Fe1 N3 89.4(4) . . ?
N2 Fe1 N3 90.9(4) . . ?
N1 Fe1 N3 178.2(4) . . ?
N4 Fe1 O1 93.1(4) . . ?
N2 Fe1 O1 89.0(4) . . ?
N1 Fe1 O1 91.9(3) . . ?
N3 Fe1 O1 86.3(3) . . ?
N4 Fe1 O2 89.2(3) . . ?
N2 Fe1 O2 88.7(4) . . ?
N1 Fe1 O2 86.8(3) . . ?
N3 Fe1 O2 95.0(3) . . ?
O1 Fe1 O2 177.3(4) . . ?
C1 N1 C4 108.0(9) . . ?
C1 N1 Fe1 123.1(7) . . ?
C4 N1 Fe1 125.7(7) . . ?
C9 N2 C6 107.0(10) . . ?
C9 N2 Fe1 123.2(8) . . ?
C6 N2 Fe1 125.3(8) . . ?
C14 N3 C11 107.2(8) . . ?
C14 N3 Fe1 123.0(8) . . ?
C11 N3 Fe1 122.8(8) . . ?
C19 N4 C16 107.0(10) . . ?
C19 N4 Fe1 123.3(8) . . ?
C16 N4 Fe1 124.5(7) . . ?
C45 O1 Fe1 124.0(7) . . ?
C46 O2 Fe1 121.1(7) . . ?
N1 C1 C20 124.6(10) . . ?
N1 C1 C2 108.4(11) . . ?
C20 C1 C2 126.6(11) . . ?
C3 C2 C1 108.1(11) . . ?
C3 C2 Br1 122.7(9) . . ?
C1 C2 Br1 128.7(10) . . ?
C2 C3 C4 107.4(11) . . ?
C2 C3 Br2 123.3(9) . . ?
C4 C3 Br2 129.2(10) . . ?
C5 C4 N1 123.0(10) . . ?
C5 C4 C3 129.1(11) . . ?
N1 C4 C3 107.8(10) . . ?
C4 C5 C6 124.4(12) . . ?
C4 C5 C21 118.2(10) . . ?
C6 C5 C21 117.4(11) . . ?
N2 C6 C5 123.1(11) . . ?
N2 C6 C7 109.3(10) . . ?
C5 C6 C7 127.4(12) . . ?
C8 C7 C6 108.2(11) . . ?
C8 C7 Br3 122.0(10) . . ?
C6 C7 Br3 129.6(9) . . ?
C7 C8 C9 107.1(11) . . ?
C7 C8 Br4 123.8(10) . . ?
C9 C8 Br4 128.8(8) . . ?
N2 C9 C10 124.7(11) . . ?
N2 C9 C8 108.3(10) . . ?
C10 C9 C8 126.8(11) . . ?
C11 C10 C9 123.5(11) . . ?
C11 C10 C27 120.1(10) . . ?
C9 C10 C27 116.3(11) . . ?
C10 C11 N3 124.9(10) . . ?
C10 C11 C12 127.7(11) . . ?
N3 C11 C12 107.3(11) . . ?
C13 C12 C11 108.1(11) . . ?
C13 C12 Br5 122.5(10) . . ?
C11 C12 Br5 129.0(10) . . ?
C12 C13 C14 108.3(11) . . ?
C12 C13 Br6 122.8(10) . . ?
C14 C13 Br6 127.9(10) . . ?
N3 C14 C15 123.9(10) . . ?
N3 C14 C13 109.0(10) . . ?
C15 C14 C13 126.7(11) . . ?
C16 C15 C14 122.4(11) . . ?
C16 C15 C33 120.8(11) . . ?
C14 C15 C33 116.7(10) . . ?
C15 C16 N4 123.4(11) . . ?
C15 C16 C17 129.2(12) . . ?
N4 C16 C17 107.2(10) . . ?
C18 C17 C16 108.4(11) . . ?
C18 C17 Br7 124.3(10) . . ?
C16 C17 Br7 127.2(9) . . ?
C17 C18 C19 109.6(11) . . ?
C17 C18 Br8 122.3(10) . . ?
C19 C18 Br8 127.7(9) . . ?
C20 C19 N4 122.2(11) . . ?
C20 C19 C18 129.8(11) . . ?
N4 C19 C18 107.6(9) . . ?
C19 C20 C1 124.5(12) . . ?
C19 C20 C39 117.4(11) . . ?
C1 C20 C39 118.2(10) . . ?
C22 C21 C26 118.2(11) . . ?
C22 C21 C5 121.7(11) . . ?
C26 C21 C5 120.1(10) . . ?
C23 C22 C21 120.7(12) . . ?
C22 C23 C24 120.7(12) . . ?
C25 C24 C23 119.4(13) . . ?
C24 C25 C26 121.4(14) . . ?
C25 C26 C21 119.4(12) . . ?
C28 C27 C32 120.5(12) . . ?
C28 C27 C10 119.8(11) . . ?
C32 C27 C10 119.7(11) . . ?
C29 C28 C27 120.2(12) . . ?
C28 C29 C30 120.7(13) . . ?
C31 C30 C29 119.6(13) . . ?
C30 C31 C32 121.0(13) . . ?
C31 C32 C27 118.0(13) . . ?
C38 C33 C34 119.3(12) . . ?
C38 C33 C15 120.6(11) . . ?
C34 C33 C15 120.0(10) . . ?
C35 C34 C33 119.1(11) . . ?
C36 C35 C34 121.6(12) . . ?
C35 C36 C37 118.8(12) . . ?
C38 C37 C36 120.4(12) . . ?
C37 C38 C33 120.9(12) . . ?
C40 C39 C44 119.4(12) . . ?
C40 C39 C20 121.1(11) . . ?
C44 C39 C20 119.4(12) . . ?
C39 C40 C41 121.2(12) . . ?
C40 C41 C42 118.5(12) . . ?
C43 C42 C41 120.0(12) . . ?
C42 C43 C44 121.7(12) . . ?
C43 C44 C39 118.9(12) . . ?
C48 C47 C52 119.2(13) . . ?
C49 C48 C47 123.2(14) . . ?
C48 C49 C50 118.0(14) . . ?
C51 C50 C49 119.9(13) . . ?
C50 C51 C52 120.9(14) . . ?
C47 C52 C51 118.8(14) . . ?
O5 Cl1 O4 110.5(5) . . ?
O5 Cl1 O3 108.4(6) . . ?
O4 Cl1 O3 108.6(6) . . ?
O5 Cl1 O6 110.4(5) . . ?
O4 Cl1 O6 110.0(6) . . ?
O3 Cl1 O6 108.9(6) . . ?

loop_
_geom_bond_atom_site_label_1
_geom_bond_atom_site_label_2
_geom_bond_distance
_geom_bond_site_symmetry_2
_geom_bond_publ_flag
Fe1 N4 2.020(10) . ?
Fe1 N2 2.032(10) . ?
Fe1 N1 2.036(9) . ?
Fe1 N3 2.041(9) . ?
Fe1 O1 2.109(8) . ?
Fe1 O2 2.149(8) . ?
N1 C1 1.372(14) . ?
N1 C4 1.410(14) . ?
N2 C9 1.387(14) . ?
N2 C6 1.395(14) . ?
N3 C14 1.383(14) . ?
N3 C11 1.398(14) . ?
N4 C19 1.419(14) . ?
N4 C16 1.420(14) . ?
O1 C45 1.442(14) . ?
O2 C46 1.438(13) . ?
Br1 C2 1.884(12) . ?
Br2 C3 1.865(12) . ?
Br3 C7 1.872(12) . ?
Br4 C8 1.872(12) . ?
Br5 C12 1.884(12) . ?
Br6 C13 1.880(12) . ?
Br7 C17 1.875(12) . ?
Br8 C18 1.888(12) . ?
C1 C20 1.389(16) . ?
C1 C2 1.448(15) . ?
C2 C3 1.368(17) . ?
C3 C4 1.448(15) . ?
C4 C5 1.405(16) . ?
C5 C6 1.416(16) . ?
C5 C21 1.481(15) . ?
C6 C7 1.420(16) . ?
C7 C8 1.364(15) . ?
C8 C9 1.462(17) . ?
C9 C10 1.411(15) . ?
C10 C11 1.383(16) . ?
C10 C27 1.512(16) . ?
C11 C12 1.460(15) . ?
C12 C13 1.334(17) . ?
C13 C14 1.432(16) . ?
C14 C15 1.421(16) . ?
C15 C16 1.381(16) . ?
C15 C33 1.492(15) . ?
C16 C17 1.463(17) . ?
C17 C18 1.338(15) . ?
C18 C19 1.439(16) . ?
C19 C20 1.384(15) . ?
C20 C39 1.505(16) . ?
C21 C22 1.396(15) . ?
C21 C26 1.403(16) . ?
C22 C23 1.372(17) . ?
C23 C24 1.377(18) . ?
C24 C25 1.362(17) . ?
C25 C26 1.387(17) . ?
C27 C28 1.371(16) . ?
C27 C32 1.423(15) . ?
C28 C29 1.370(16) . ?
C29 C30 1.392(17) . ?
C30 C31 1.381(18) . ?
C31 C32 1.388(17) . ?
C33 C38 1.380(16) . ?
C33 C34 1.403(16) . ?
C34 C35 1.387(16) . ?
C35 C36 1.367(16) . ?
C36 C37 1.400(17) . ?
C37 C38 1.371(16) . ?
C39 C40 1.374(16) . ?
C39 C44 1.399(16) . ?
C40 C41 1.396(16) . ?
C41 C42 1.404(16) . ?
C42 C43 1.352(17) . ?
C43 C44 1.393(17) . ?
C47 C48 1.372(19) . ?
C47 C52 1.383(19) . ?
C48 C49 1.359(18) . ?
C49 C50 1.402(19) . ?
C50 C51 1.377(19) . ?
C51 C52 1.396(18) . ?
Cl1 O5 1.430(8) . ?
Cl1 O4 1.431(9) . ?
Cl1 O3 1.441(10) . ?
Cl1 O6 1.448(9) . ?
